data_4130150
loop_
_publ_author_name
'Chernichenko, Konstantin'
'Lindqvist, Markus'
'K\'otai, Bianka'
'Nieger, Martin'
'Sorochkina, Kristina'
'P\'apai, Imre'
'Repo, Timo'

_publ_section_title
;
 Metal-Free sp(2)-C-H Borylation as a Common Reactivity Pattern of
 Frustrated 2-Aminophenylboranes.
;
_journal_issue 14
_journal_name_full 'Journal of the American Chemical Society'
_journal_page_first 4860
_journal_page_last 4868
_journal_paper_doi 10.1021/jacs.6b00819
_journal_volume 138
_journal_year 2016
_chemical_formula_moiety 'C32 H22 B2 F10 N2 S, 0.5 (C6 H14)'
_chemical_formula_sum 'C35 H29 B2 F10 N2 S'
_chemical_formula_weight 721.28
_chemical_name_systematic
;
 2,2'-(thiophene-2,5-diylbis((perfluorophenyl)boranediyl))-
bis(N,N-dimethylaniline)
;
_space_group_crystal_system monoclinic
_space_group_IT_number 14
_space_group_name_Hall '-P 2ybc'
_space_group_name_H-M_alt 'P 1 21/c 1'
_atom_sites_solution_hydrogens geom
_atom_sites_solution_primary direct
_atom_sites_solution_secondary difmap
_audit_creation_method SHELXL-2013
_cell_angle_alpha 90
_cell_angle_beta 93.44(1)
_cell_angle_gamma 90
_cell_formula_units_Z 4
_cell_length_a 13.185(1)
_cell_length_b 9.417(1)
_cell_length_c 26.849(2)
_cell_measurement_reflns_used 122
_cell_measurement_temperature 123(2)
_cell_measurement_theta_max 25.0
_cell_measurement_theta_min 2.5
_cell_volume 3327.6(5)
_computing_cell_refinement EVALCCD
_computing_data_collection Collect
_computing_data_reduction EVALCCD
_computing_molecular_graphics Shelxtl-plus
_computing_publication_material publCIF
_computing_structure_refinement 'SHELXL-2013 (Sheldrick, 2013)'
_computing_structure_solution SHELXS-97
_diffrn_ambient_temperature 123(2)
_diffrn_measured_fraction_theta_full 0.997
_diffrn_measured_fraction_theta_max 0.998
_diffrn_measurement_device_type 'Bruker-Nonius KappaCCD'
_diffrn_measurement_method 'rotation in \f and \w, 1\%'
_diffrn_radiation_type MoK\a
_diffrn_radiation_wavelength 0.71073
_diffrn_reflns_av_R_equivalents 0.0364
_diffrn_reflns_av_unetI/netI 0.0298
_diffrn_reflns_Laue_measured_fraction_full 0.997
_diffrn_reflns_Laue_measured_fraction_max 0.998
_diffrn_reflns_limit_h_max 17
_diffrn_reflns_limit_h_min -17
_diffrn_reflns_limit_k_max 12
_diffrn_reflns_limit_k_min -12
_diffrn_reflns_limit_l_max 33
_diffrn_reflns_limit_l_min -34
_diffrn_reflns_number 37531
_diffrn_reflns_point_group_measured_fraction_full 0.997
_diffrn_reflns_point_group_measured_fraction_max 0.998
_diffrn_reflns_theta_full 25.242
_diffrn_reflns_theta_max 27.499
_diffrn_reflns_theta_min 2.644
_diffrn_source 'fine-focus sealed tube'
_exptl_absorpt_coefficient_mu 0.183
_exptl_absorpt_correction_T_max 0.9703
_exptl_absorpt_correction_T_min 0.7856
_exptl_absorpt_correction_type multi-scan
_exptl_absorpt_process_details 'SADABS (Sheldrick, 2008)'
_exptl_crystal_colour colourless
_exptl_crystal_density_diffrn 1.440
_exptl_crystal_description blocks
_exptl_crystal_F_000 1476
_exptl_crystal_size_max 0.600
_exptl_crystal_size_mid 0.250
_exptl_crystal_size_min 0.200
_refine_diff_density_max 0.812
_refine_diff_density_min -0.635
_refine_diff_density_rms 0.066
_refine_ls_extinction_method none
_refine_ls_goodness_of_fit_ref 1.052
_refine_ls_hydrogen_treatment constr
_refine_ls_matrix_type full
_refine_ls_number_parameters 452
_refine_ls_number_reflns 7614
_refine_ls_number_restraints 40
_refine_ls_restrained_S_all 1.063
_refine_ls_R_factor_all 0.0724
_refine_ls_R_factor_gt 0.0545
_refine_ls_shift/su_max 0.002
_refine_ls_shift/su_mean 0.000
_refine_ls_structure_factor_coef Fsqd
_refine_ls_weighting_details
;
 w=1/[\s^2^(Fo^2^)+(0.0810P)^2^+2.8411P]
 where P=(Fo^2^+2Fc^2^)/3
;
_refine_ls_weighting_scheme calc
_refine_ls_wR_factor_gt 0.1455
_refine_ls_wR_factor_ref 0.1584
_reflns_Friedel_coverage 0.000
_reflns_number_gt 5967
_reflns_number_total 7614
_reflns_threshold_expression 'I > 2\s(I)'
_cod_data_source_file ja6b00819_si_002.cif
_cod_data_source_block les118_compound_16
_cod_original_sg_symbol_H-M 'P 21/c'
_cod_database_code 4130150
_shelx_space_group_comment
;
The symmetry employed for this shelxl refinement is uniquely defined
by the following loop, which should always be used as a source of
symmetry information in preference to the above space-group names.
They are only intended as comments.
;
_shelx_estimated_absorpt_t_min 0.898
_shelx_estimated_absorpt_t_max 0.964
_shelxl_version_number 2013-2

loop_
_space_group_symop_operation_xyz
'x, y, z'
'-x, y+1/2, -z+1/2'
'-x, -y, -z'
'x, -y-1/2, z-1/2'

loop_
_atom_site_label
_atom_site_type_symbol
_atom_site_fract_x
_atom_site_fract_y
_atom_site_fract_z
_atom_site_U_iso_or_equiv
_atom_site_adp_type
_atom_site_occupancy
_atom_site_site_symmetry_order
_atom_site_calc_flag
_atom_site_refinement_flags_posn
_atom_site_refinement_flags_adp
_atom_site_refinement_flags_occupancy
_atom_site_disorder_assembly
_atom_site_disorder_group
S1 S 0.49820(4) 0.37132(6) 0.65472(2) 0.02439(14) Uani 1 1 d . . . . .
C2 C 0.62536(16) 0.3279(2) 0.65429(7) 0.0227(4) Uani 1 1 d . . . . .
C3 C 0.64134(17) 0.2587(2) 0.61027(8) 0.0274(4) Uani 1 1 d . . . . .
H3 H 0.7060 0.2245 0.6021 0.033 Uiso 1 1 calc R U . . .
C4 C 0.55256(17) 0.2430(2) 0.57836(8) 0.0255(4) Uani 1 1 d . . . . .
H4 H 0.5528 0.1973 0.5468 0.031 Uiso 1 1 calc R U . . .
C5 C 0.46629(16) 0.2988(2) 0.59663(7) 0.0227(4) Uani 1 1 d . . . . .
B6 B 0.3554(2) 0.2824(3) 0.57058(9) 0.0249(5) Uani 1 1 d . . . . .
C7 C 0.35693(17) 0.2230(2) 0.51443(8) 0.0265(4) Uani 1 1 d . . . . .
C8 C 0.37877(19) 0.1120(3) 0.48295(8) 0.0329(5) Uani 1 1 d . . . . .
H8 H 0.3944 0.0201 0.4958 0.039 Uiso 1 1 calc R U . . .
C9 C 0.3771(2) 0.1395(3) 0.43167(9) 0.0360(5) Uani 1 1 d . . . . .
H9 H 0.3912 0.0646 0.4095 0.043 Uiso 1 1 calc R U . . .
C10 C 0.3553(2) 0.2741(3) 0.41248(8) 0.0359(5) Uani 1 1 d . . . . .
H10 H 0.3565 0.2893 0.3775 0.043 Uiso 1 1 calc R U . . .
C11 C 0.33183(19) 0.3865(3) 0.44306(8) 0.0328(5) Uani 1 1 d . . . . .
H11 H 0.3155 0.4785 0.4305 0.039 Uiso 1 1 calc R U . . .
C12 C 0.33418(17) 0.3535(2) 0.49357(8) 0.0264(4) Uani 1 1 d . . . . .
N13 N 0.31457(14) 0.4395(2) 0.53776(7) 0.0263(4) Uani 1 1 d . . . . .
C14 C 0.37872(19) 0.5681(2) 0.54371(9) 0.0316(5) Uani 1 1 d . . . . .
H14A H 0.4504 0.5416 0.5422 0.047 Uiso 1 1 calc R U . . .
H14B H 0.3682 0.6124 0.5760 0.047 Uiso 1 1 calc R U . . .
H14C H 0.3601 0.6354 0.5169 0.047 Uiso 1 1 calc R U . . .
C15 C 0.20518(19) 0.4776(3) 0.53769(9) 0.0377(6) Uani 1 1 d . . . . .
H15A H 0.1860 0.5337 0.5079 0.057 Uiso 1 1 calc R U . . .
H15B H 0.1931 0.5334 0.5676 0.057 Uiso 1 1 calc R U . . .
H15C H 0.1642 0.3907 0.5376 0.057 Uiso 1 1 calc R U . . .
C16 C 0.27144(17) 0.2260(2) 0.60733(8) 0.0267(4) Uani 1 1 d . . . . .
C17 C 0.23232(17) 0.3067(2) 0.64476(8) 0.0275(5) Uani 1 1 d . . . . .
F17 F 0.26025(11) 0.44471(14) 0.64992(5) 0.0352(3) Uani 1 1 d . . . . .
C18 C 0.16389(18) 0.2568(3) 0.67765(8) 0.0313(5) Uani 1 1 d . . . . .
F18 F 0.12620(12) 0.34314(17) 0.71178(5) 0.0426(4) Uani 1 1 d . . . . .
C19 C 0.13289(18) 0.1181(3) 0.67425(9) 0.0346(5) Uani 1 1 d . . . . .
F19 F 0.06627(12) 0.06726(19) 0.70564(6) 0.0472(4) Uani 1 1 d . . . . .
C20 C 0.1706(2) 0.0317(3) 0.63849(9) 0.0362(6) Uani 1 1 d . . . . .
F20 F 0.14100(14) -0.10398(18) 0.63497(6) 0.0524(5) Uani 1 1 d . . . . .
C21 C 0.23811(19) 0.0863(3) 0.60588(8) 0.0312(5) Uani 1 1 d . . . . .
F21 F 0.27329(13) -0.00477(15) 0.57232(5) 0.0423(4) Uani 1 1 d . . . . .
B22 B 0.70308(19) 0.3729(3) 0.69960(9) 0.0239(5) Uani 1 1 d . . . . .
C23 C 0.65149(17) 0.4224(2) 0.74959(8) 0.0251(4) Uani 1 1 d . . . . .
C24 C 0.59425(18) 0.5213(2) 0.77414(8) 0.0299(5) Uani 1 1 d . . . . .
H24 H 0.5777 0.6108 0.7595 0.036 Uiso 1 1 calc R U . . .
C25 C 0.56194(19) 0.4847(3) 0.82101(8) 0.0334(5) Uani 1 1 d . . . . .
H25 H 0.5242 0.5517 0.8388 0.040 Uiso 1 1 calc R U . . .
C26 C 0.5834(2) 0.3530(3) 0.84240(9) 0.0391(6) Uani 1 1 d . . . . .
H26 H 0.5583 0.3312 0.8739 0.047 Uiso 1 1 calc R U . . .
C27 C 0.6408(2) 0.2524(3) 0.81858(9) 0.0383(6) Uani 1 1 d . . . . .
H27 H 0.6564 0.1617 0.8325 0.046 Uiso 1 1 calc R U . . .
C28 C 0.67329(17) 0.2951(2) 0.77311(8) 0.0278(5) Uani 1 1 d . . . . .
N29 N 0.73698(14) 0.2240(2) 0.73707(6) 0.0260(4) Uani 1 1 d . . . . .
C30 C 0.7004(2) 0.0815(2) 0.72124(9) 0.0345(5) Uani 1 1 d . . . . .
H30A H 0.7083 0.0157 0.7495 0.052 Uiso 1 1 calc R U . . .
H30B H 0.7401 0.0473 0.6940 0.052 Uiso 1 1 calc R U . . .
H30C H 0.6285 0.0872 0.7098 0.052 Uiso 1 1 calc R U . . .
C31 C 0.84416(18) 0.2146(3) 0.75730(9) 0.0333(5) Uani 1 1 d . . . . .
H31A H 0.8702 0.3102 0.7647 0.050 Uiso 1 1 calc R U . . .
H31B H 0.8854 0.1694 0.7326 0.050 Uiso 1 1 calc R U . . .
H31C H 0.8475 0.1579 0.7880 0.050 Uiso 1 1 calc R U . . .
C32 C 0.80085(17) 0.4548(3) 0.67968(8) 0.0281(5) Uani 1 1 d . . . . .
C33 C 0.87215(17) 0.3883(3) 0.65178(8) 0.0313(5) Uani 1 1 d . . . . .
F33 F 0.86937(11) 0.24588(16) 0.64555(5) 0.0371(3) Uani 1 1 d . . . . .
C34 C 0.94771(19) 0.4598(3) 0.62874(9) 0.0399(6) Uani 1 1 d . . . . .
F34 F 1.01339(11) 0.3888(2) 0.60116(6) 0.0516(4) Uani 1 1 d . . . . .
C35 C 0.9557(2) 0.6036(4) 0.63405(11) 0.0504(8) Uani 1 1 d . . . . .
F35 F 1.02902(17) 0.6731(3) 0.61152(9) 0.0806(7) Uani 1 1 d . . . . .
C36 C 0.8888(2) 0.6759(3) 0.66215(11) 0.0492(7) Uani 1 1 d . . . . .
F36 F 0.89511(18) 0.8164(2) 0.66744(8) 0.0768(7) Uani 1 1 d . . . . .
C37 C 0.81280(19) 0.5995(3) 0.68418(8) 0.0340(5) Uani 1 1 d . . . . .
F37 F 0.74739(13) 0.67674(15) 0.70979(5) 0.0410(4) Uani 1 1 d . . . . .
C1H C 0.1473(11) -0.1896(14) 0.4812(7) 0.113(5) Uiso 0.5 1 d D U P A -1
H1H1 H 0.2211 -0.1940 0.4788 0.169 Uiso 0.5 1 calc R U P A -1
H1H2 H 0.1146 -0.2599 0.4587 0.169 Uiso 0.5 1 calc R U P A -1
H1H3 H 0.1307 -0.2100 0.5156 0.169 Uiso 0.5 1 calc R U P A -1
C2H C 0.1097(8) -0.0428(12) 0.4667(5) 0.116(3) Uiso 0.5 1 d D U P A -1
H2H1 H 0.1430 0.0269 0.4900 0.139 Uiso 0.5 1 calc R U P A -1
H2H2 H 0.1313 -0.0210 0.4328 0.139 Uiso 0.5 1 calc R U P A -1
C3H C -0.0039(7) -0.0229(13) 0.4669(4) 0.133(4) Uiso 0.5 1 d D U P A -1
H3H1 H -0.0181 0.0802 0.4644 0.160 Uiso 0.5 1 calc R U P A -1
H3H2 H -0.0350 -0.0678 0.4363 0.160 Uiso 0.5 1 calc R U P A -1
C4H C -0.0572(8) -0.0798(10) 0.5107(5) 0.132(4) Uiso 0.5 1 d D U P A -1
H4H1 H -0.0094 -0.1430 0.5300 0.159 Uiso 0.5 1 calc R U P A -1
H4H2 H -0.1149 -0.1390 0.4977 0.159 Uiso 0.5 1 calc R U P A -1
C5H C -0.0974(13) 0.0283(14) 0.5462(4) 0.156(5) Uiso 0.5 1 d D U P A -1
H5H1 H -0.1450 -0.0207 0.5676 0.188 Uiso 0.5 1 calc R U P A -1
H5H2 H -0.0397 0.0627 0.5682 0.188 Uiso 0.5 1 calc R U P A -1
C6H C -0.1512(10) 0.1558(12) 0.5230(6) 0.084(3) Uiso 0.5 1 d D U P A -1
H6H1 H -0.1840 0.2094 0.5488 0.127 Uiso 0.5 1 calc R U P A -1
H6H2 H -0.2027 0.1240 0.4976 0.127 Uiso 0.5 1 calc R U P A -1
H6H3 H -0.1018 0.2167 0.5074 0.127 Uiso 0.5 1 calc R U P A -1

loop_
_atom_site_aniso_label
_atom_site_aniso_U_11
_atom_site_aniso_U_22
_atom_site_aniso_U_33
_atom_site_aniso_U_23
_atom_site_aniso_U_13
_atom_site_aniso_U_12
S1 0.0241(3) 0.0290(3) 0.0202(2) -0.00340(19) 0.00237(19) -0.0005(2)
C2 0.0232(10) 0.0227(10) 0.0224(9) 0.0036(8) 0.0034(8) -0.0018(8)
C3 0.0266(11) 0.0306(11) 0.0252(10) 0.0007(9) 0.0042(8) 0.0005(9)
C4 0.0300(11) 0.0276(11) 0.0194(9) -0.0009(8) 0.0051(8) -0.0025(9)
C5 0.0276(11) 0.0222(10) 0.0185(9) 0.0006(7) 0.0033(8) -0.0032(8)
B6 0.0280(12) 0.0245(11) 0.0222(11) 0.0013(9) 0.0026(9) -0.0032(10)
C7 0.0258(11) 0.0320(11) 0.0214(10) -0.0014(8) -0.0003(8) -0.0041(9)
C8 0.0377(13) 0.0342(12) 0.0265(11) -0.0034(9) 0.0007(9) -0.0017(10)
C9 0.0398(14) 0.0442(14) 0.0242(11) -0.0082(10) 0.0024(10) -0.0035(11)
C10 0.0367(13) 0.0525(15) 0.0185(10) -0.0005(10) 0.0011(9) -0.0036(11)
C11 0.0332(12) 0.0419(13) 0.0231(10) 0.0053(9) 0.0000(9) -0.0020(10)
C12 0.0239(10) 0.0349(12) 0.0205(10) -0.0001(8) 0.0016(8) -0.0033(9)
N13 0.0261(9) 0.0309(10) 0.0224(8) 0.0017(7) 0.0053(7) 0.0007(8)
C14 0.0382(13) 0.0298(11) 0.0273(11) 0.0029(9) 0.0065(9) -0.0022(10)
C15 0.0310(13) 0.0487(15) 0.0339(12) 0.0076(11) 0.0047(10) 0.0092(11)
C16 0.0276(11) 0.0329(11) 0.0192(9) 0.0021(8) -0.0016(8) -0.0056(9)
C17 0.0259(11) 0.0324(11) 0.0241(10) 0.0028(9) 0.0017(8) -0.0034(9)
F17 0.0436(8) 0.0318(7) 0.0312(7) -0.0027(6) 0.0104(6) -0.0045(6)
C18 0.0275(11) 0.0432(13) 0.0237(10) 0.0058(9) 0.0043(9) 0.0025(10)
F18 0.0428(9) 0.0537(9) 0.0330(7) 0.0066(7) 0.0171(6) 0.0077(7)
C19 0.0250(11) 0.0493(14) 0.0295(11) 0.0132(10) 0.0009(9) -0.0083(10)
F19 0.0353(8) 0.0636(10) 0.0439(9) 0.0201(8) 0.0109(7) -0.0102(7)
C20 0.0374(13) 0.0382(13) 0.0320(12) 0.0077(10) -0.0055(10) -0.0168(11)
F20 0.0642(11) 0.0459(9) 0.0468(9) 0.0041(7) 0.0014(8) -0.0325(8)
C21 0.0341(12) 0.0363(12) 0.0227(10) -0.0022(9) -0.0014(9) -0.0092(10)
F21 0.0620(10) 0.0341(8) 0.0314(7) -0.0074(6) 0.0072(7) -0.0150(7)
B22 0.0251(12) 0.0240(11) 0.0228(11) 0.0035(9) 0.0019(9) -0.0009(9)
C23 0.0259(11) 0.0267(10) 0.0226(10) -0.0003(8) -0.0002(8) -0.0016(8)
C24 0.0316(12) 0.0285(11) 0.0294(11) -0.0001(9) -0.0007(9) 0.0018(9)
C25 0.0343(12) 0.0403(13) 0.0260(11) -0.0047(10) 0.0053(9) 0.0065(10)
C26 0.0440(15) 0.0473(15) 0.0274(12) 0.0038(10) 0.0139(10) 0.0080(12)
C27 0.0454(15) 0.0398(14) 0.0309(12) 0.0112(10) 0.0124(11) 0.0100(11)
C28 0.0284(11) 0.0298(11) 0.0256(10) 0.0013(9) 0.0060(9) 0.0039(9)
N29 0.0286(10) 0.0275(9) 0.0223(8) 0.0032(7) 0.0043(7) 0.0027(8)
C30 0.0451(14) 0.0269(11) 0.0318(12) 0.0031(9) 0.0051(10) 0.0012(10)
C31 0.0321(12) 0.0398(13) 0.0277(11) 0.0039(9) -0.0001(9) 0.0087(10)
C32 0.0249(11) 0.0374(12) 0.0214(10) 0.0055(9) -0.0031(8) -0.0067(9)
C33 0.0235(11) 0.0423(13) 0.0277(11) 0.0048(10) -0.0013(9) -0.0020(10)
F33 0.0345(8) 0.0407(8) 0.0370(7) 0.0059(6) 0.0104(6) 0.0063(6)
C34 0.0230(11) 0.0640(18) 0.0326(12) 0.0052(12) 0.0012(9) -0.0094(11)
F34 0.0244(7) 0.0817(13) 0.0500(9) 0.0063(9) 0.0123(7) -0.0041(8)
C35 0.0393(15) 0.067(2) 0.0459(15) -0.0006(14) 0.0071(12) -0.0317(14)
F35 0.0650(13) 0.0900(16) 0.0901(15) -0.0091(12) 0.0327(11) -0.0539(12)
C36 0.0543(18) 0.0466(16) 0.0464(15) -0.0043(13) 0.0012(13) -0.0295(14)
F36 0.1000(17) 0.0515(11) 0.0812(14) -0.0157(10) 0.0260(12) -0.0490(11)
C37 0.0358(13) 0.0405(13) 0.0250(11) -0.0023(9) -0.0040(9) -0.0107(10)
F37 0.0563(10) 0.0326(7) 0.0342(7) -0.0054(6) 0.0032(7) -0.0102(7)

loop_
_atom_type_symbol
_atom_type_description
_atom_type_scat_dispersion_real
_atom_type_scat_dispersion_imag
_atom_type_scat_source
C C 0.0033 0.0016 'International Tables Vol C Tables 4.2.6.8 and 6.1.1.4'
H H 0.0000 0.0000 'International Tables Vol C Tables 4.2.6.8 and 6.1.1.4'
B B 0.0013 0.0007 'International Tables Vol C Tables 4.2.6.8 and 6.1.1.4'
N N 0.0061 0.0033 'International Tables Vol C Tables 4.2.6.8 and 6.1.1.4'
F F 0.0171 0.0103 'International Tables Vol C Tables 4.2.6.8 and 6.1.1.4'
S S 0.1246 0.1234 'International Tables Vol C Tables 4.2.6.8 and 6.1.1.4'

loop_
_geom_angle_atom_site_label_1
_geom_angle_atom_site_label_2
_geom_angle_atom_site_label_3
_geom_angle
C2 S1 C5 94.83(10)
C3 C2 B22 130.8(2)
C3 C2 S1 108.45(16)
B22 C2 S1 120.68(15)
C2 C3 C4 113.9(2)
C2 C3 H3 123.0
C4 C3 H3 123.0
C5 C4 C3 114.65(19)
C5 C4 H4 122.7
C3 C4 H4 122.7
C4 C5 B6 124.49(19)
C4 C5 S1 108.17(16)
B6 C5 S1 127.01(16)
C5 B6 C7 112.52(18)
C5 B6 C16 114.13(17)
C7 B6 C16 120.35(19)
C5 B6 N13 112.22(17)
C7 B6 N13 81.15(14)
C16 B6 N13 112.07(18)
C12 C7 C8 118.3(2)
C12 C7 B6 93.21(18)
C8 C7 B6 148.1(2)
C7 C8 C9 118.0(2)
C7 C8 H8 121.0
C9 C8 H8 121.0
C10 C9 C8 121.6(2)
C10 C9 H9 119.2
C8 C9 H9 119.2
C11 C10 C9 121.6(2)
C11 C10 H10 119.2
C9 C10 H10 119.2
C10 C11 C12 114.5(2)
C10 C11 H11 122.7
C12 C11 H11 122.7
C7 C12 C11 126.0(2)
C7 C12 N13 101.98(17)
C11 C12 N13 132.0(2)
C12 N13 C14 114.21(17)
C12 N13 C15 110.44(18)
C14 N13 C15 110.53(19)
C12 N13 B6 83.12(15)
C14 N13 B6 118.06(17)
C15 N13 B6 117.63(17)
N13 C14 H14A 109.5
N13 C14 H14B 109.5
H14A C14 H14B 109.5
N13 C14 H14C 109.5
H14A C14 H14C 109.5
H14B C14 H14C 109.5
N13 C15 H15A 109.5
N13 C15 H15B 109.5
H15A C15 H15B 109.5
N13 C15 H15C 109.5
H15A C15 H15C 109.5
H15B C15 H15C 109.5
C17 C16 C21 114.2(2)
C17 C16 B6 124.2(2)
C21 C16 B6 121.5(2)
F17 C17 C18 116.4(2)
F17 C17 C16 119.32(19)
C18 C17 C16 124.3(2)
F18 C18 C19 120.1(2)
F18 C18 C17 120.9(2)
C19 C18 C17 119.0(2)
F19 C19 C18 120.2(2)
F19 C19 C20 120.3(2)
C18 C19 C20 119.5(2)
F20 C20 C19 119.9(2)
F20 C20 C21 120.4(2)
C19 C20 C21 119.6(2)
F21 C21 C20 116.5(2)
F21 C21 C16 120.1(2)
C20 C21 C16 123.3(2)
C2 B22 C23 115.29(19)
C2 B22 C32 111.17(17)
C23 B22 C32 121.44(19)
C2 B22 N29 110.58(17)
C23 B22 N29 81.96(14)
C32 B22 N29 112.73(17)
C28 C23 C24 118.0(2)
C28 C23 B22 92.47(17)
C24 C23 B22 149.1(2)
C23 C24 C25 117.8(2)
C23 C24 H24 121.1
C25 C24 H24 121.1
C26 C25 C24 121.9(2)
C26 C25 H25 119.1
C24 C25 H25 119.1
C25 C26 C27 121.4(2)
C25 C26 H26 119.3
C27 C26 H26 119.3
C28 C27 C26 114.5(2)
C28 C27 H27 122.7
C26 C27 H27 122.7
C27 C28 C23 126.4(2)
C27 C28 N29 131.8(2)
C23 C28 N29 101.82(18)
C28 N29 C30 114.20(18)
C28 N29 C31 110.67(17)
C30 N29 C31 109.69(19)
C28 N29 B22 83.09(15)
C30 N29 B22 119.26(17)
C31 N29 B22 117.28(17)
N29 C30 H30A 109.5
N29 C30 H30B 109.5
H30A C30 H30B 109.5
N29 C30 H30C 109.5
H30A C30 H30C 109.5
H30B C30 H30C 109.5
N29 C31 H31A 109.5
N29 C31 H31B 109.5
H31A C31 H31B 109.5
N29 C31 H31C 109.5
H31A C31 H31C 109.5
H31B C31 H31C 109.5
C37 C32 C33 114.7(2)
C37 C32 B22 122.1(2)
C33 C32 B22 122.8(2)
F33 C33 C34 116.3(2)
F33 C33 C32 120.1(2)
C34 C33 C32 123.6(2)
F34 C34 C35 120.0(2)
F34 C34 C33 120.6(3)
C35 C34 C33 119.4(3)
F35 C35 C34 119.4(3)
F35 C35 C36 120.6(3)
C34 C35 C36 120.0(2)
F36 C36 C35 120.8(3)
F36 C36 C37 120.6(3)
C35 C36 C37 118.6(3)
F37 C37 C32 120.4(2)
F37 C37 C36 115.9(2)
C32 C37 C36 123.7(3)
C2H C1H H1H1 109.5
C2H C1H H1H2 109.5
H1H1 C1H H1H2 109.5
C2H C1H H1H3 109.5
H1H1 C1H H1H3 109.5
H1H2 C1H H1H3 109.5
C3H C2H C1H 115.0(6)
C3H C2H H2H1 108.5
C1H C2H H2H1 108.5
C3H C2H H2H2 108.5
C1H C2H H2H2 108.5
H2H1 C2H H2H2 107.5
C4H C3H C2H 118.0(6)
C4H C3H H3H1 107.8
C2H C3H H3H1 107.8
C4H C3H H3H2 107.8
C2H C3H H3H2 107.8
H3H1 C3H H3H2 107.1
C3H C4H C5H 116.8(6)
C3H C4H H4H1 108.1
C5H C4H H4H1 108.1
C3H C4H H4H2 108.1
C5H C4H H4H2 108.1
H4H1 C4H H4H2 107.3
C6H C5H C4H 116.6(6)
C6H C5H H5H1 108.1
C4H C5H H5H1 108.1
C6H C5H H5H2 108.1
C4H C5H H5H2 108.1
H5H1 C5H H5H2 107.3
C5H C6H H6H1 109.5
C5H C6H H6H2 109.5
H6H1 C6H H6H2 109.5
C5H C6H H6H3 109.5
H6H1 C6H H6H3 109.5
H6H2 C6H H6H3 109.5

loop_
_geom_bond_atom_site_label_1
_geom_bond_atom_site_label_2
_geom_bond_distance
S1 C2 1.726(2)
S1 C5 1.731(2)
C2 C3 1.377(3)
C2 B22 1.600(3)
C3 C4 1.416(3)
C3 H3 0.9500
C4 C5 1.370(3)
C4 H4 0.9500
C5 B6 1.590(3)
B6 C7 1.609(3)
B6 C16 1.616(3)
B6 N13 1.788(3)
C7 C12 1.376(3)
C7 C8 1.385(3)
C8 C9 1.400(3)
C8 H8 0.9500
C9 C10 1.391(4)
C9 H9 0.9500
C10 C11 1.386(4)
C10 H10 0.9500
C11 C12 1.390(3)
C11 H11 0.9500
C12 N13 1.472(3)
N13 C14 1.480(3)
N13 C15 1.486(3)
C14 H14A 0.9800
C14 H14B 0.9800
C14 H14C 0.9800
C15 H15A 0.9800
C15 H15B 0.9800
C15 H15C 0.9800
C16 C17 1.384(3)
C16 C21 1.387(3)
C17 F17 1.356(3)
C17 C18 1.382(3)
C18 F18 1.342(3)
C18 C19 1.370(4)
C19 F19 1.342(3)
C19 C20 1.374(4)
C20 F20 1.337(3)
C20 C21 1.385(3)
C21 F21 1.347(3)
B22 C23 1.610(3)
B22 C32 1.620(3)
B22 N29 1.767(3)
C23 C28 1.378(3)
C23 C24 1.389(3)
C24 C25 1.396(3)
C24 H24 0.9500
C25 C26 1.388(4)
C25 H25 0.9500
C26 C27 1.393(4)
C26 H26 0.9500
C27 C28 1.377(3)
C27 H27 0.9500
C28 N29 1.479(3)
N29 C30 1.480(3)
N29 C31 1.486(3)
C30 H30A 0.9800
C30 H30B 0.9800
C30 H30C 0.9800
C31 H31A 0.9800
C31 H31B 0.9800
C31 H31C 0.9800
C32 C37 1.376(3)
C32 C33 1.386(3)
C33 F33 1.351(3)
C33 C34 1.379(3)
C34 F34 1.350(3)
C34 C35 1.365(4)
C35 F35 1.341(3)
C35 C36 1.375(5)
C36 F36 1.333(4)
C36 C37 1.393(4)
C37 F37 1.348(3)
C1H C2H 1.512(5)
C1H H1H1 0.9800
C1H H1H2 0.9800
C1H H1H3 0.9800
C2H C3H 1.510(5)
C2H H2H1 0.9900
C2H H2H2 0.9900
C3H C4H 1.504(5)
C3H H3H1 0.9900
C3H H3H2 0.9900
C4H C5H 1.512(5)
C4H H4H1 0.9900
C4H H4H2 0.9900
C5H C6H 1.510(5)
C5H H5H1 0.9900
C5H H5H2 0.9900
C6H H6H1 0.9800
C6H H6H2 0.9800
C6H H6H3 0.9800

loop_
_geom_hbond_atom_site_label_D
_geom_hbond_atom_site_label_H
_geom_hbond_atom_site_label_A
_geom_hbond_distance_DH
_geom_hbond_distance_HA
_geom_hbond_distance_DA
_geom_hbond_angle_DHA
_geom_hbond_site_symmetry_A
C3 H3 F33 0.95 2.40 3.100(3) 130.7 .
C15 H15B F17 0.98 2.48 3.072(3) 118.9 .
C27 H27 F17 0.95 2.35 3.268(3) 161.1 2_646
C31 H31B F33 0.98 2.44 3.053(3) 120.0 .

loop_
_geom_torsion_atom_site_label_1
_geom_torsion_atom_site_label_2
_geom_torsion_atom_site_label_3
_geom_torsion_atom_site_label_4
_geom_torsion
C5 S1 C2 C3 -0.29(17)
C5 S1 C2 B22 177.86(17)
B22 C2 C3 C4 -177.6(2)
S1 C2 C3 C4 0.3(2)
C2 C3 C4 C5 -0.1(3)
C3 C4 C5 B6 -173.95(19)
C3 C4 C5 S1 -0.1(2)
C2 S1 C5 C4 0.24(17)
C2 S1 C5 B6 173.86(19)
C4 C5 B6 C7 -12.6(3)
S1 C5 B6 C7 174.74(16)
C4 C5 B6 C16 129.1(2)
S1 C5 B6 C16 -43.5(3)
C4 C5 B6 N13 -102.0(2)
S1 C5 B6 N13 85.3(2)
C5 B6 C7 C12 -105.3(2)
C16 B6 C7 C12 115.7(2)
N13 B6 C7 C12 5.20(16)
C5 B6 C7 C8 65.5(4)
C16 B6 C7 C8 -73.6(5)
N13 B6 C7 C8 176.0(4)
C12 C7 C8 C9 0.4(3)
B6 C7 C8 C9 -169.1(3)
C7 C8 C9 C10 0.6(4)
C8 C9 C10 C11 -1.6(4)
C9 C10 C11 C12 1.3(4)
C8 C7 C12 C11 -0.7(4)
B6 C7 C12 C11 173.8(2)
C8 C7 C12 N13 179.1(2)
B6 C7 C12 N13 -6.38(19)
C10 C11 C12 C7 -0.1(4)
C10 C11 C12 N13 -180.0(2)
C7 C12 N13 C14 123.5(2)
C11 C12 N13 C14 -56.7(3)
C7 C12 N13 C15 -111.2(2)
C11 C12 N13 C15 68.6(3)
C7 C12 N13 B6 5.78(17)
C11 C12 N13 B6 -174.4(3)
C5 B6 N13 C12 105.91(19)
C7 B6 N13 C12 -4.89(15)
C16 B6 N13 C12 -124.14(18)
C5 B6 N13 C14 -7.9(3)
C7 B6 N13 C14 -118.70(19)
C16 B6 N13 C14 122.1(2)
C5 B6 N13 C15 -144.6(2)
C7 B6 N13 C15 104.6(2)
C16 B6 N13 C15 -14.6(3)
C5 B6 C16 C17 72.3(3)
C7 B6 C16 C17 -149.2(2)
N13 B6 C16 C17 -56.6(3)
C5 B6 C16 C21 -102.8(2)
C7 B6 C16 C21 35.7(3)
N13 B6 C16 C21 128.2(2)
C21 C16 C17 F17 179.6(2)
B6 C16 C17 F17 4.1(3)
C21 C16 C17 C18 -1.6(3)
B6 C16 C17 C18 -177.0(2)
F17 C17 C18 F18 1.5(3)
C16 C17 C18 F18 -177.3(2)
F17 C17 C18 C19 -180.0(2)
C16 C17 C18 C19 1.1(4)
F18 C18 C19 F19 -1.3(3)
C17 C18 C19 F19 -179.8(2)
F18 C18 C19 C20 178.7(2)
C17 C18 C19 C20 0.2(4)
F19 C19 C20 F20 -0.2(4)
C18 C19 C20 F20 179.8(2)
F19 C19 C20 C21 179.0(2)
C18 C19 C20 C21 -1.0(4)
F20 C20 C21 F21 -1.8(3)
C19 C20 C21 F21 179.0(2)
F20 C20 C21 C16 179.7(2)
C19 C20 C21 C16 0.5(4)
C17 C16 C21 F21 -177.7(2)
B6 C16 C21 F21 -2.1(3)
C17 C16 C21 C20 0.8(3)
B6 C16 C21 C20 176.3(2)
C3 C2 B22 C23 -167.4(2)
S1 C2 B22 C23 15.0(3)
C3 C2 B22 C32 49.3(3)
S1 C2 B22 C32 -128.33(18)
C3 C2 B22 N29 -76.7(3)
S1 C2 B22 N29 105.65(18)
C2 B22 C23 C28 103.2(2)
C32 B22 C23 C28 -117.6(2)
N29 B22 C23 C28 -5.82(16)
C2 B22 C23 C24 -68.5(4)
C32 B22 C23 C24 70.7(5)
N29 B22 C23 C24 -177.5(4)
C28 C23 C24 C25 -0.4(3)
B22 C23 C24 C25 170.2(3)
C23 C24 C25 C26 -1.6(4)
C24 C25 C26 C27 1.8(4)
C25 C26 C27 C28 0.0(4)
C26 C27 C28 C23 -2.2(4)
C26 C27 C28 N29 178.1(2)
C24 C23 C28 C27 2.4(4)
B22 C23 C28 C27 -172.8(3)
C24 C23 C28 N29 -177.8(2)
B22 C23 C28 N29 7.05(19)
C27 C28 N29 C30 54.3(3)
C23 C28 N29 C30 -125.5(2)
C27 C28 N29 C31 -70.1(3)
C23 C28 N29 C31 110.1(2)
C27 C28 N29 B22 173.3(3)
C23 C28 N29 B22 -6.46(18)
C2 B22 N29 C28 -108.61(19)
C23 B22 N29 C28 5.46(15)
C32 B22 N29 C28 126.25(19)
C2 B22 N29 C30 5.3(3)
C23 B22 N29 C30 119.4(2)
C32 B22 N29 C30 -119.8(2)
C2 B22 N29 C31 141.66(19)
C23 B22 N29 C31 -104.27(19)
C32 B22 N29 C31 16.5(3)
C2 B22 C32 C37 104.8(2)
C23 B22 C32 C37 -35.9(3)
N29 B22 C32 C37 -130.4(2)
C2 B22 C32 C33 -67.3(3)
C23 B22 C32 C33 152.0(2)
N29 B22 C32 C33 57.5(3)
C37 C32 C33 F33 178.7(2)
B22 C32 C33 F33 -8.6(3)
C37 C32 C33 C34 -1.9(3)
B22 C32 C33 C34 170.7(2)
F33 C33 C34 F34 0.9(3)
C32 C33 C34 F34 -178.5(2)
F33 C33 C34 C35 -179.1(2)
C32 C33 C34 C35 1.5(4)
F34 C34 C35 F35 0.2(4)
C33 C34 C35 F35 -179.8(3)
F34 C34 C35 C36 180.0(3)
C33 C34 C35 C36 0.0(4)
F35 C35 C36 F36 0.2(5)
C34 C35 C36 F36 -179.5(3)
F35 C35 C36 C37 178.9(3)
C34 C35 C36 C37 -0.8(5)
C33 C32 C37 F37 179.01(19)
B22 C32 C37 F37 6.3(3)
C33 C32 C37 C36 1.0(4)
B22 C32 C37 C36 -171.7(2)
F36 C36 C37 F37 0.9(4)
C35 C36 C37 F37 -177.8(2)
F36 C36 C37 C32 179.0(3)
C35 C36 C37 C32 0.3(4)
C1H C2H C3H C4H 45.2(16)
C2H C3H C4H C5H 109.2(14)
C3H C4H C5H C6H 43.6(17)
